data_2007715
loop_
_publ_author_name
'Bennett, Stephen R.'
'Kennedy, Alan R.'
'Khalaf, Abedawn I.'
'Waigh, Roger D.'

_publ_section_title
;
 2,8-Dimethylphenoxathiin 10-Oxide
;
_journal_issue 10
_journal_name_full 'Acta Crystallographica Section C'
_journal_page_first 1511
_journal_page_last 1513
_journal_paper_doi 10.1107/S0108270198005903
_journal_volume 54
_journal_year 1998
_chemical_formula_moiety 'C14 H12 O2 S'
_chemical_formula_sum 'C14 H12 O2 S'
_chemical_formula_weight 244.30
_chemical_name_systematic
;
2,8-Dimethylphenoxathiin-10-oxide
;
_space_group_IT_number 14
_symmetry_cell_setting monoclinic
_symmetry_space_group_name_Hall '-P 2ybc'
_symmetry_space_group_name_H-M 'P 1 21/c 1'
_cell_angle_alpha 90.00
_cell_angle_beta 110.606(14)
_cell_angle_gamma 90.00
_cell_formula_units_Z 8
_cell_length_a 13.274(2)
_cell_length_b 12.214(4)
_cell_length_c 15.044(3)
_cell_measurement_reflns_used 24
_cell_measurement_temperature 123
_cell_measurement_theta_max 19.6
_cell_measurement_theta_min 17.0
_cell_volume 2283.0(10)
_computing_cell_refinement 'MSC/AFC Diffractometer Control Software'
_computing_data_collection
;
MSC/AFC Diffractometer Control Software
(Molecular Structure Corporation, 1985)
;
_computing_data_reduction 'TEXSAN  (Molecular Structure Corporation, 1993)'
_computing_molecular_graphics 'ORTEPII (Johnson, 1976)'
_computing_publication_material SHELXL97
_computing_structure_refinement 'SHELXL97 (Sheldrick, 1997)'
_computing_structure_solution 'SIR (Burla et al., 1989)'
_diffrn_ambient_temperature 123
_diffrn_measured_fraction_theta_full 0.951
_diffrn_measured_fraction_theta_max 0.951
_diffrn_measurement_device_type 'Rigaku AFC7S'
_diffrn_measurement_method \w/2\q
_diffrn_radiation_monochromator graphite
_diffrn_radiation_source 'fine-focus sealed tube'
_diffrn_radiation_type MoK\a
_diffrn_radiation_wavelength 0.71069
_diffrn_reflns_av_R_equivalents 0.038
_diffrn_reflns_av_sigmaI/netI 0.0751
_diffrn_reflns_limit_h_max 16
_diffrn_reflns_limit_h_min 0
_diffrn_reflns_limit_k_max 15
_diffrn_reflns_limit_k_min 0
_diffrn_reflns_limit_l_max 17
_diffrn_reflns_limit_l_min -18
_diffrn_reflns_number 4676
_diffrn_reflns_theta_full 26.01
_diffrn_reflns_theta_max 26.01
_diffrn_reflns_theta_min 2.78
_diffrn_standards_decay_% 4.85
_diffrn_standards_interval_count 150
_diffrn_standards_number 3
_exptl_absorpt_coefficient_mu 0.268
_exptl_absorpt_correction_type none
_exptl_crystal_colour colourless
_exptl_crystal_density_diffrn 1.422
_exptl_crystal_density_method 'not measured'
_exptl_crystal_description 'cut needle'
_exptl_crystal_F_000 1024
_exptl_crystal_size_max 0.40
_exptl_crystal_size_mid 0.40
_exptl_crystal_size_min 0.35
_refine_diff_density_max 0.337
_refine_diff_density_min -0.659
_refine_ls_extinction_method none
_refine_ls_goodness_of_fit_ref 1.036
_refine_ls_hydrogen_treatment 'H atoms riding'
_refine_ls_matrix_type full
_refine_ls_number_parameters 311
_refine_ls_number_reflns 4481
_refine_ls_number_restraints 0
_refine_ls_restrained_S_all 1.036
_refine_ls_R_factor_all 0.107
_refine_ls_R_factor_gt 0.058
_refine_ls_shift/su_max <0.001
_refine_ls_shift/su_mean 0.000
_refine_ls_structure_factor_coef Fsqd
_refine_ls_weighting_details 'w = 1/[\s^2^(Fo^2^)+(0.0831P)^2^+1.7748P] where P = (Fo^2^+2Fc^2^)/3'
_refine_ls_weighting_scheme calc
_refine_ls_wR_factor_ref 0.170
_reflns_number_gt 2980
_reflns_number_total 4481
_reflns_threshold_expression I>2\s(I)
_cod_data_source_file cf1253.cif
_cod_data_source_block cf1253
_cod_depositor_comments
;
The following automatic conversions were performed:

'_refine_ls_weighting_scheme' value 'calc w =
1/[\s^2^(Fo^2^)+(0.0831P)^2^+1.7748P] where P = (Fo^2^+2Fc^2^)/3' was
changed to 'calc'. New tag '_refine_ls_weighting_details' was
created. The value of the new tag was set to 'w =
1/[\s^2^(Fo^2^)+(0.0831P)^2^+1.7748P] where P = (Fo^2^+2Fc^2^)/3'.

Automatic conversion script
Id: cif_fix_values 3143 2015-03-26 13:38:13Z robertas 
;
_cod_original_cell_volume 2282.9(10)
_cod_original_sg_symbol_H-M 'P 21/c'
_cod_database_code 2007715

loop_
_symmetry_equiv_pos_as_xyz
'x, y, z'
'-x, y+1/2, -z+1/2'
'-x, -y, -z'
'x, -y-1/2, z-1/2'

loop_
_atom_site_label
_atom_site_fract_x
_atom_site_fract_y
_atom_site_fract_z
_atom_site_U_iso_or_equiv
_atom_site_adp_type
_atom_site_calc_flag
_atom_site_refinement_flags
_atom_site_occupancy
_atom_site_disorder_assembly
_atom_site_disorder_group
_atom_site_type_symbol
S1 0.79877(7) 0.07926(7) 0.34205(6) 0.0276(2) Uani d . 1 . . S
S2 0.67811(7) -0.05239(7) 0.08508(6) 0.0295(2) Uani d . 1 . . S
O1 0.7676(2) 0.1504(2) 0.25539(16) 0.0362(6) Uani d . 1 . . O
O2 0.9068(2) 0.24025(19) 0.51772(17) 0.0326(6) Uani d . 1 . . O
O3 0.6364(2) -0.1216(2) -0.00295(17) 0.0381(6) Uani d . 1 . . O
O4 0.7780(2) -0.23462(19) 0.24190(17) 0.0333(6) Uani d . 1 . . O
C1 0.9361(3) 0.1060(3) 0.4089(2) 0.0260(7) Uani d . 1 . . C
C2 1.0120(3) 0.0520(3) 0.3790(2) 0.0273(7) Uani d . 1 . . C
H2 0.9880 -0.0027 0.3313 0.033 Uiso calc R 1 . . H
C3 1.1212(3) 0.0762(3) 0.4171(2) 0.0280(7) Uani d . 1 . . C
C4 1.1545(3) 0.1550(3) 0.4892(2) 0.0322(8) Uani d . 1 . . C
H4 1.2287 0.1731 0.5164 0.039 Uiso calc R 1 . . H
C5 1.0816(3) 0.2068(3) 0.5214(2) 0.0313(8) Uani d . 1 . . C
H5 1.1060 0.2589 0.5713 0.038 Uiso calc R 1 . . H
C6 0.9723(3) 0.1829(3) 0.4809(2) 0.0289(7) Uani d . 1 . . C
C7 0.7450(3) 0.1396(3) 0.4224(2) 0.0275(7) Uani d . 1 . . C
C8 0.6368(3) 0.1157(3) 0.4083(2) 0.0296(7) Uani d . 1 . . C
H8 0.5991 0.0653 0.3599 0.036 Uiso calc R 1 . . H
C9 0.5834(3) 0.1636(3) 0.4632(3) 0.0334(8) Uani d . 1 . . C
C10 0.6422(3) 0.2376(3) 0.5339(3) 0.0367(9) Uani d . 1 . . C
H10 0.6074 0.2724 0.5717 0.044 Uiso calc R 1 . . H
C11 0.7488(3) 0.2613(3) 0.5501(3) 0.0348(8) Uani d . 1 . . C
H11 0.7868 0.3109 0.5990 0.042 Uiso calc R 1 . . H
C12 0.7998(3) 0.2121(3) 0.4947(2) 0.0286(7) Uani d . 1 . . C
C13 1.2014(3) 0.0260(3) 0.3801(3) 0.0372(9) Uani d . 1 . . C
H13A 1.1724 -0.0427 0.3474 0.056 Uiso calc R 1 . . H
H13B 1.2683 0.0111 0.4331 0.056 Uiso calc R 1 . . H
H13C 1.2159 0.0766 0.3356 0.056 Uiso calc R 1 . . H
C14 0.4690(3) 0.1363(3) 0.4506(3) 0.0422(9) Uani d . 1 . . C
H14A 0.4349 0.0994 0.3895 0.063 Uiso calc R 1 . . H
H14B 0.4297 0.2038 0.4520 0.063 Uiso calc R 1 . . H
H14C 0.4678 0.0878 0.5021 0.063 Uiso calc R 1 . . H
C15 0.8136(3) -0.0912(3) 0.1443(2) 0.0274(7) Uani d . 1 . . C
C16 0.8919(3) -0.0385(3) 0.1168(2) 0.0295(7) Uani d . 1 . . C
H16 0.8714 0.0224 0.0751 0.035 Uiso calc R 1 . . H
C17 0.9983(3) -0.0724(3) 0.1486(2) 0.0328(8) Uani d . 1 . . C
C18 1.0262(3) -0.1642(3) 0.2085(2) 0.0333(8) Uani d . 1 . . C
H18 1.0979 -0.1912 0.2289 0.040 Uiso calc R 1 . . H
C19 0.9516(3) -0.2158(3) 0.2382(3) 0.0327(8) Uani d . 1 . . C
H19 0.9724 -0.2764 0.2803 0.039 Uiso calc R 1 . . H
C20 0.8454(3) -0.1790(3) 0.2066(2) 0.0298(7) Uani d . 1 . . C
C21 0.6283(3) -0.1083(3) 0.1702(2) 0.0298(7) Uani d . 1 . . C
C22 0.5260(3) -0.0720(3) 0.1665(3) 0.0345(8) Uani d . 1 . . C
H22 0.4918 -0.0139 0.1248 0.041 Uiso calc R 1 . . H
C23 0.4746(3) -0.1194(3) 0.2225(3) 0.0400(9) Uani d . 1 . . C
C24 0.5271(3) -0.2040(3) 0.2837(3) 0.0421(9) Uani d . 1 . . C
H24 0.4926 -0.2376 0.3223 0.051 Uiso calc R 1 . . H
C25 0.6273(3) -0.2397(3) 0.2896(3) 0.0385(9) Uani d . 1 . . C
H25 0.6619 -0.2967 0.3324 0.046 Uiso calc R 1 . . H
C26 0.6778(3) -0.1918(3) 0.2321(2) 0.0322(8) Uani d . 1 . . C
C27 1.0816(3) -0.0136(4) 0.1199(3) 0.0449(10) Uani d . 1 . . C
H27A 1.0476 0.0469 0.0771 0.067 Uiso calc R 1 . . H
H27B 1.1138 -0.0648 0.0873 0.067 Uiso calc R 1 . . H
H27C 1.1378 0.0153 0.1766 0.067 Uiso calc R 1 . . H
C28 0.3625(4) -0.0832(4) 0.2142(4) 0.0538(11) Uani d . 1 . . C
H28A 0.3664 -0.0392 0.2698 0.081 Uiso calc R 1 . . H
H28B 0.3174 -0.1477 0.2108 0.081 Uiso calc R 1 . . H
H28C 0.3310 -0.0392 0.1565 0.081 Uiso calc R 1 . . H

loop_
_atom_site_aniso_label
_atom_site_aniso_U_11
_atom_site_aniso_U_22
_atom_site_aniso_U_33
_atom_site_aniso_U_12
_atom_site_aniso_U_13
_atom_site_aniso_U_23
S1 0.0343(5) 0.0249(4) 0.0263(4) -0.0043(3) 0.0141(4) -0.0030(3)
S2 0.0356(5) 0.0247(4) 0.0292(4) 0.0004(3) 0.0127(4) 0.0016(3)
O1 0.0364(14) 0.0470(15) 0.0261(12) 0.0004(12) 0.0124(11) 0.0075(11)
O2 0.0386(14) 0.0271(12) 0.0353(13) -0.0052(11) 0.0171(11) -0.0104(10)
O3 0.0457(16) 0.0416(15) 0.0255(13) -0.0053(12) 0.0107(11) -0.0035(11)
O4 0.0414(15) 0.0235(12) 0.0349(13) -0.0014(10) 0.0131(11) 0.0040(10)
C1 0.0371(19) 0.0188(15) 0.0242(16) -0.0045(13) 0.0134(14) 0.0005(12)
C2 0.0366(19) 0.0198(15) 0.0254(16) -0.0029(14) 0.0108(14) 0.0011(13)
C3 0.0329(18) 0.0243(16) 0.0275(17) -0.0015(14) 0.0115(14) 0.0079(14)
C4 0.035(2) 0.0292(18) 0.0298(17) -0.0073(15) 0.0080(15) 0.0013(14)
C5 0.038(2) 0.0241(17) 0.0297(17) -0.0077(15) 0.0099(15) -0.0038(14)
C6 0.038(2) 0.0210(16) 0.0302(17) -0.0020(14) 0.0157(15) 0.0015(13)
C7 0.0346(19) 0.0205(16) 0.0309(17) -0.0023(14) 0.0158(15) 0.0015(13)
C8 0.0376(19) 0.0200(15) 0.0324(18) 0.0016(14) 0.0139(15) 0.0046(14)
C9 0.039(2) 0.0238(17) 0.043(2) 0.0045(15) 0.0210(17) 0.0081(15)
C10 0.056(2) 0.0251(17) 0.041(2) 0.0022(16) 0.0319(19) 0.0026(15)
C11 0.051(2) 0.0231(17) 0.038(2) 0.0001(16) 0.0257(18) -0.0001(15)
C12 0.036(2) 0.0213(16) 0.0316(18) -0.0031(14) 0.0159(15) 0.0021(13)
C13 0.040(2) 0.0313(19) 0.043(2) -0.0026(16) 0.0180(18) 0.0054(16)
C14 0.040(2) 0.037(2) 0.054(2) 0.0076(17) 0.0225(19) 0.0075(18)
C15 0.0388(19) 0.0192(16) 0.0259(16) 0.0008(14) 0.0135(15) -0.0026(13)
C16 0.039(2) 0.0233(16) 0.0278(17) 0.0048(14) 0.0142(15) -0.0027(13)
C17 0.037(2) 0.0333(19) 0.0326(18) 0.0032(16) 0.0184(16) -0.0049(15)
C18 0.039(2) 0.0281(17) 0.0315(18) 0.0071(15) 0.0109(15) -0.0079(15)
C19 0.042(2) 0.0206(16) 0.0334(18) 0.0048(15) 0.0102(16) -0.0028(14)
C20 0.039(2) 0.0216(16) 0.0292(17) 0.0000(14) 0.0125(15) -0.0029(14)
C21 0.0366(19) 0.0238(16) 0.0328(18) -0.0036(14) 0.0171(15) -0.0044(14)
C22 0.039(2) 0.0302(18) 0.0347(19) -0.0045(15) 0.0134(16) -0.0073(15)
C23 0.046(2) 0.038(2) 0.042(2) -0.0093(18) 0.0229(18) -0.0117(17)
C24 0.054(3) 0.039(2) 0.039(2) -0.0159(19) 0.0239(19) -0.0082(17)
C25 0.050(2) 0.0339(19) 0.0343(19) -0.0079(17) 0.0182(18) -0.0015(16)
C26 0.040(2) 0.0255(17) 0.0315(18) -0.0041(15) 0.0132(16) -0.0033(15)
C27 0.042(2) 0.051(2) 0.047(2) 0.0017(19) 0.0220(19) 0.0003(19)
C28 0.048(3) 0.056(3) 0.070(3) -0.007(2) 0.035(2) -0.012(2)

loop_
_atom_type_symbol
_atom_type_description
_atom_type_scat_dispersion_real
_atom_type_scat_dispersion_imag
_atom_type_scat_source
S S 0.1246 0.1234 'International Tables Vol C Tables 4.2.6.8 and 6.1.1.4'
O O 0.0106 0.0060 'International Tables Vol C Tables 4.2.6.8 and 6.1.1.4'
C C 0.0033 0.0016 'International Tables Vol C Tables 4.2.6.8 and 6.1.1.4'
H H 0.0000 0.0000 'International Tables Vol C Tables 4.2.6.8 and 6.1.1.4'

loop_
_geom_angle_atom_site_label_1
_geom_angle_atom_site_label_2
_geom_angle_atom_site_label_3
_geom_angle
_geom_angle_publ_flag
O1 S1 C7 107.38(15) yes
O1 S1 C1 107.46(15) yes
C7 S1 C1 96.76(16) yes
O3 S2 C15 106.70(15) yes
O3 S2 C21 107.75(15) yes
C15 S2 C21 95.98(16) yes
C6 O2 C12 120.8(3) yes
C20 O4 C26 120.3(3) yes
C6 C1 C2 118.6(3) ?
C6 C1 S1 124.9(3) ?
C2 C1 S1 116.2(2) ?
C3 C2 C1 122.0(3) ?
C2 C3 C4 117.7(3) ?
C2 C3 C13 122.3(3) ?
C4 C3 C13 119.9(3) ?
C5 C4 C3 121.2(3) ?
C4 C5 C6 120.2(3) ?
O2 C6 C1 124.4(3) ?
O2 C6 C5 115.2(3) ?
C1 C6 C5 120.3(3) ?
C12 C7 C8 118.4(3) ?
C12 C7 S1 125.0(3) ?
C8 C7 S1 116.6(3) ?
C9 C8 C7 121.9(3) ?
C8 C9 C10 117.2(3) ?
C8 C9 C14 122.4(3) ?
C10 C9 C14 120.4(3) ?
C11 C10 C9 122.0(3) ?
C10 C11 C12 119.5(3) ?
O2 C12 C11 114.8(3) ?
O2 C12 C7 124.2(3) ?
C11 C12 C7 121.0(3) ?
C20 C15 C16 118.2(3) ?
C20 C15 S2 124.1(3) ?
C16 C15 S2 117.1(3) ?
C17 C16 C15 122.1(3) ?
C16 C17 C18 117.9(3) ?
C16 C17 C27 121.4(3) ?
C18 C17 C27 120.7(3) ?
C19 C18 C17 121.1(3) ?
C18 C19 C20 120.0(3) ?
O4 C20 C15 124.0(3) ?
O4 C20 C19 115.4(3) ?
C15 C20 C19 120.6(3) ?
C26 C21 C22 118.9(3) ?
C26 C21 S2 124.2(3) ?
C22 C21 S2 116.6(3) ?
C23 C22 C21 121.2(4) ?
C22 C23 C24 118.3(4) ?
C22 C23 C28 120.5(4) ?
C24 C23 C28 121.2(4) ?
C25 C24 C23 121.6(3) ?
C24 C25 C26 119.5(4) ?
C21 C26 O4 124.1(3) ?
C21 C26 C25 120.5(4) ?
O4 C26 C25 115.3(3) ?

loop_
_geom_bond_atom_site_label_1
_geom_bond_atom_site_label_2
_geom_bond_site_symmetry_2
_geom_bond_distance
_geom_bond_publ_flag
S1 O1 . 1.499(2) yes
S1 C7 . 1.766(3) yes
S1 C1 . 1.775(4) yes
S2 O3 . 1.503(3) yes
S2 C15 . 1.768(4) yes
S2 C21 . 1.772(3) yes
O2 C6 . 1.376(4) yes
O2 C12 . 1.381(4) yes
O4 C20 . 1.370(4) yes
O4 C26 . 1.388(4) yes
C1 C6 . 1.386(5) no
C1 C2 . 1.404(5) no
C2 C3 . 1.390(5) no
C3 C4 . 1.400(5) ?
C3 C13 . 1.494(5) ?
C4 C5 . 1.379(5) ?
C5 C6 . 1.393(5) ?
C7 C12 . 1.393(5) ?
C7 C8 . 1.406(5) ?
C8 C9 . 1.393(5) ?
C9 C10 . 1.404(5) ?
C9 C14 . 1.500(5) ?
C10 C11 . 1.379(5) ?
C11 C12 . 1.382(5) ?
C15 C20 . 1.389(5) ?
C15 C16 . 1.404(5) ?
C16 C17 . 1.385(5) ?
C17 C18 . 1.404(5) ?
C17 C27 . 1.504(5) ?
C18 C19 . 1.374(5) ?
C19 C20 . 1.394(5) ?
C21 C26 . 1.381(5) ?
C21 C22 . 1.411(5) ?
C22 C23 . 1.383(5) ?
C23 C24 . 1.396(6) ?
C23 C28 . 1.516(6) ?
C24 C25 . 1.373(6) ?
C25 C26 . 1.397(5) ?

loop_
_geom_torsion_atom_site_label_1
_geom_torsion_atom_site_label_2
_geom_torsion_atom_site_label_3
_geom_torsion_atom_site_label_4
_geom_torsion
_geom_torsion_publ_flag
O1 S1 C1 C6 92.1(3) yes
C7 S1 C1 C6 -18.5(3) ?
O1 S1 C1 C2 -81.3(3) yes
C7 S1 C1 C2 168.1(2) ?
C6 C1 C2 C3 -2.3(5) ?
S1 C1 C2 C3 171.6(2) ?
C1 C2 C3 C4 1.8(5) ?
C1 C2 C3 C13 -174.8(3) ?
C2 C3 C4 C5 0.1(5) ?
C13 C3 C4 C5 176.7(3) ?
C3 C4 C5 C6 -1.4(5) ?
C12 O2 C6 C1 10.2(5) ?
C12 O2 C6 C5 -169.7(3) ?
C2 C1 C6 O2 -179.0(3) ?
S1 C1 C6 O2 7.7(5) yes
C2 C1 C6 C5 0.9(5) ?
S1 C1 C6 C5 -172.4(3) ?
C4 C5 C6 O2 -179.3(3) ?
C4 C5 C6 C1 0.8(5) ?
O1 S1 C7 C12 -93.5(3) yes
C1 S1 C7 C12 17.2(3) no
O1 S1 C7 C8 83.4(3) yes
C1 S1 C7 C8 -165.9(3) ?
C12 C7 C8 C9 1.1(5) ?
S1 C7 C8 C9 -176.0(3) ?
C7 C8 C9 C10 0.0(5) ?
C7 C8 C9 C14 -178.2(3) ?
C8 C9 C10 C11 -1.0(5) ?
C14 C9 C10 C11 177.2(3) ?
C9 C10 C11 C12 0.8(5) ?
C6 O2 C12 C11 167.8(3) ?
C6 O2 C12 C7 -11.7(5) ?
C10 C11 C12 O2 -179.1(3) ?
C10 C11 C12 C7 0.4(5) ?
C8 C7 C12 O2 178.1(3) ?
S1 C7 C12 O2 -5.0(5) yes
C8 C7 C12 C11 -1.3(5) ?
S1 C7 C12 C11 175.5(3) ?
O3 S2 C15 C20 -84.9(3) yes
C21 S2 C15 C20 25.7(3) ?
O3 S2 C15 C16 86.5(3) yes
C21 S2 C15 C16 -162.9(3) ?
C20 C15 C16 C17 1.0(5) ?
S2 C15 C16 C17 -170.9(3) ?
C15 C16 C17 C18 1.4(5) ?
C15 C16 C17 C27 -178.8(3) ?
C16 C17 C18 C19 -2.9(5) ?
C27 C17 C18 C19 177.3(3) ?
C17 C18 C19 C20 1.9(5) ?
C26 O4 C20 C15 -13.2(5) ?
C26 O4 C20 C19 166.3(3) ?
C16 C15 C20 O4 177.3(3) ?
S2 C15 C20 O4 -11.4(5) yes
C16 C15 C20 C19 -2.1(5) ?
S2 C15 C20 C19 169.2(3) ?
C18 C19 C20 O4 -178.8(3) ?
C18 C19 C20 C15 0.7(5) ?
O3 S2 C21 C26 86.2(3) yes
C15 S2 C21 C26 -23.5(3) ?
O3 S2 C21 C22 -86.9(3) yes
C15 S2 C21 C22 163.4(3) ?
C26 C21 C22 C23 -0.9(5) ?
S2 C21 C22 C23 172.6(3) ?
C21 C22 C23 C24 0.5(5) ?
C21 C22 C23 C28 -177.0(3) ?
C22 C23 C24 C25 0.4(6) ?
C28 C23 C24 C25 177.9(4) ?
C23 C24 C25 C26 -0.9(6) ?
C22 C21 C26 O4 179.8(3) ?
S2 C21 C26 O4 6.8(5) yes
C22 C21 C26 C25 0.3(5) ?
S2 C21 C26 C25 -172.7(3) ?
C20 O4 C26 C21 15.5(5) ?
C20 O4 C26 C25 -164.9(3) ?
C24 C25 C26 C21 0.6(5) ?
C24 C25 C26 O4 -179.0(3) ?

loop_
_cod_related_entry_id
_cod_related_entry_database
_cod_related_entry_code
1 ChemSpider 30652212
